data_1507945
loop_
_publ_author_name
'Rinehart, Jeffrey D.'
'Fang, Ming'
'Evans, William J.'
'Long, Jeffrey R.'

_publ_section_title
;
 Strong exchange and magnetic blocking in
 N&#x2082;&#x00B3;&#x207B;-radical-bridged lanthanide complexes.
;
_journal_issue 7
_journal_name_full 'Nature chemistry'
_journal_page_first 538
_journal_page_last 542
_journal_paper_doi 10.1038/nchem.1063
_journal_volume 3
_journal_year 2011
_chemical_formula_sum 'C52 H128 Dy2 K N6 O10 Si8'
_chemical_formula_weight 1586.42
_chemical_name_systematic
; 
 ? 
;
_space_group_IT_number 2
_symmetry_cell_setting triclinic
_symmetry_space_group_name_Hall '-P 1'
_symmetry_space_group_name_H-M 'P -1'
_atom_sites_solution_hydrogens difmap
_atom_sites_solution_primary direct
_atom_sites_solution_secondary difmap
_audit_creation_method SHELXTL
_cell_angle_alpha 83.3670(5)
_cell_angle_beta 74.6788(5)
_cell_angle_gamma 72.8161(5)
_cell_formula_units_Z 1
_cell_length_a 10.2002(5)
_cell_length_b 13.9169(7)
_cell_length_c 14.9513(8)
_cell_measurement_reflns_used 9907
_cell_measurement_temperature 143(2)
_cell_measurement_theta_max 28.29
_cell_measurement_theta_min 2.35
_cell_volume 1953.99(17)
_computing_cell_refinement 'Bruker SAINT'
_computing_data_collection 'Bruker APEX2'
_computing_data_reduction 'Bruker SAINT'
_computing_molecular_graphics 'Bruker SHELXTL'
_computing_publication_material 'Bruker SHELXTL'
_computing_structure_refinement 'SHELXL-97 (Sheldrick, 2008)'
_computing_structure_solution 'SHELXS-97 (Sheldrick, 2008)'
_diffrn_ambient_temperature 143(2)
_diffrn_measured_fraction_theta_full 0.997
_diffrn_measured_fraction_theta_max 0.902
_diffrn_measurement_device_type 'Bruker APEX-II CCD'
_diffrn_measurement_method '\f and \w scans'
_diffrn_radiation_monochromator graphite
_diffrn_radiation_source 'fine-focus sealed tube'
_diffrn_radiation_type MoK\a
_diffrn_radiation_wavelength 0.71073
_diffrn_reflns_av_R_equivalents 0.0130
_diffrn_reflns_av_sigmaI/netI 0.0144
_diffrn_reflns_limit_h_max 13
_diffrn_reflns_limit_h_min -13
_diffrn_reflns_limit_k_max 18
_diffrn_reflns_limit_k_min -17
_diffrn_reflns_limit_l_max 19
_diffrn_reflns_limit_l_min -19
_diffrn_reflns_number 22401
_diffrn_reflns_theta_full 25.50
_diffrn_reflns_theta_max 28.43
_diffrn_reflns_theta_min 1.41
_exptl_absorpt_coefficient_mu 2.121
_exptl_absorpt_correction_T_max 0.5861
_exptl_absorpt_correction_T_min 0.5011
_exptl_absorpt_correction_type numerical
_exptl_absorpt_process_details 'Bruker SADABS'
_exptl_crystal_colour orange
_exptl_crystal_density_diffrn 1.348
_exptl_crystal_density_meas ?
_exptl_crystal_density_method 'not measured'
_exptl_crystal_description irregular
_exptl_crystal_F_000 825
_exptl_crystal_size_max 0.38
_exptl_crystal_size_mid 0.35
_exptl_crystal_size_min 0.28
_refine_diff_density_max 0.949
_refine_diff_density_min -0.286
_refine_diff_density_rms 0.057
_refine_ls_extinction_method none
_refine_ls_goodness_of_fit_ref 1.038
_refine_ls_hydrogen_treatment refall
_refine_ls_matrix_type full
_refine_ls_number_parameters 614
_refine_ls_number_reflns 8882
_refine_ls_number_restraints 0
_refine_ls_restrained_S_all 1.038
_refine_ls_R_factor_all 0.0162
_refine_ls_R_factor_gt 0.0155
_refine_ls_shift/su_max 0.004
_refine_ls_shift/su_mean 0.000
_refine_ls_structure_factor_coef Fsqd
_refine_ls_weighting_details 'calc w=1/[\s^2^(Fo^2^)+(0.0266P)^2^+0.5225P] where P=(Fo^2^+2Fc^2^)/3'
_refine_ls_weighting_scheme calc
_refine_ls_wR_factor_gt 0.0405
_refine_ls_wR_factor_ref 0.0410
_reflns_number_gt 8608
_reflns_number_total 8882
_reflns_threshold_expression >2sigma(I)
_cod_data_source_file nchem.1063-s3.cif
_cod_data_source_block mf63
_cod_depositor_comments
;
The following automatic conversions were performed:

'_symmetry_cell_setting' value 'Triclinic' changed to 'triclinic'
according to /home/saulius/struct/CIF-dictionaries/cif_core.dic
dictionary named 'cif_core.dic' version 2.4.1 from 2010-06-29.

Automatic conversion script
Id: cif_fix_values 1891 2012-01-12 08:04:46Z andrius 

The following automatic conversions were performed:

'_exptl_crystal_density_meas' value 'none' was changed to '?' - the
value is perceived as not measured.

Automatic conversion script
Id: cif_fix_values 3008 2015-01-20 13:52:24Z robertas 
;
_cod_original_sg_symbol_H-M P-1
_cod_database_code 1507945

loop_
_symmetry_equiv_pos_as_xyz
'x, y, z'
'-x, -y, -z'

loop_
_atom_site_label
_atom_site_type_symbol
_atom_site_fract_x
_atom_site_fract_y
_atom_site_fract_z
_atom_site_U_iso_or_equiv
_atom_site_adp_type
_atom_site_occupancy
_atom_site_symmetry_multiplicity
_atom_site_calc_flag
_atom_site_refinement_flags
Dy1 Dy 0.566338(6) 0.907853(4) 0.609782(4) 0.01640(3) Uani 1 1 d .
Si1 Si 0.45466(4) 0.83397(3) 0.84027(3) 0.02099(8) Uani 1 1 d .
Si2 Si 0.24610(4) 1.00464(3) 0.76097(3) 0.02220(8) Uani 1 1 d .
Si3 Si 0.60650(4) 0.66813(3) 0.55370(3) 0.02268(8) Uani 1 1 d .
Si4 Si 0.87912(4) 0.72011(3) 0.53922(3) 0.02298(8) Uani 1 1 d .
O1 O 0.67728(12) 1.01345(8) 0.66874(7) 0.0267(2) Uani 1 1 d .
O2 O 1.13618(12) 0.29771(8) 1.03334(8) 0.0283(2) Uani 1 1 d .
O3 O 0.87086(11) 0.39125(8) 1.14651(7) 0.0271(2) Uani 1 1 d .
O4 O 0.76581(11) 0.60197(8) 1.13276(8) 0.0277(2) Uani 1 1 d .
N1 N 0.40343(12) 0.91471(9) 0.75415(8) 0.0202(2) Uani 1 1 d .
N2 N 0.69970(13) 0.74796(9) 0.56332(8) 0.0216(2) Uani 1 1 d .
N3 N 0.44406(12) 0.97848(9) 0.50650(8) 0.0210(2) Uani 1 1 d .
C1 C 0.4263(2) 0.89317(16) 0.95369(12) 0.0371(4) Uani 1 1 d .
C2 C 0.3667(2) 0.72985(15) 0.87104(14) 0.0386(4) Uani 1 1 d .
C3 C 0.64874(17) 0.76870(13) 0.80446(11) 0.0270(3) Uani 1 1 d .
C4 C 0.2814(2) 1.13008(12) 0.72418(12) 0.0317(3) Uani 1 1 d .
C5 C 0.12183(19) 1.01852(15) 0.88001(12) 0.0360(4) Uani 1 1 d .
C6 C 0.14061(18) 0.98194(15) 0.68408(13) 0.0325(3) Uani 1 1 d .
C7 C 0.6317(2) 0.55220(13) 0.63321(15) 0.0377(4) Uani 1 1 d .
C8 C 0.6469(2) 0.62151(16) 0.43368(13) 0.0376(4) Uani 1 1 d .
C9 C 0.41246(18) 0.73394(13) 0.58572(13) 0.0300(3) Uani 1 1 d .
C10 C 0.9349(2) 0.82584(15) 0.57100(15) 0.0378(4) Uani 1 1 d .
C11 C 0.96988(19) 0.70132(15) 0.41336(12) 0.0350(4) Uani 1 1 d .
C12 C 0.96395(19) 0.60428(14) 0.60291(13) 0.0337(4) Uani 1 1 d .
C13 C 0.7431(2) 1.08477(15) 0.60930(13) 0.0373(4) Uani 1 1 d .
C14 C 0.6930(2) 1.17663(14) 0.66715(16) 0.0438(4) Uani 1 1 d .
C15 C 0.7018(2) 1.13051(14) 0.76311(13) 0.0353(4) Uani 1 1 d .
C16 C 0.6717(2) 1.03025(15) 0.76320(13) 0.0389(4) Uani 1 1 d .
H1A H 0.464(3) 0.951(2) 0.942(2) 0.066(8) Uiso 1 1 d .
H1B H 0.468(3) 0.847(2) 0.9934(18) 0.061(7) Uiso 1 1 d .
H1C H 0.328(3) 0.9157(19) 0.9877(18) 0.061(7) Uiso 1 1 d .
H2A H 0.272(3) 0.757(2) 0.8965(19) 0.061(8) Uiso 1 1 d .
H2B H 0.401(3) 0.6854(19) 0.9167(17) 0.055(7) Uiso 1 1 d .
H2C H 0.379(3) 0.692(2) 0.818(2) 0.071(8) Uiso 1 1 d .
H3A H 0.672(2) 0.7264(16) 0.7534(15) 0.039(5) Uiso 1 1 d .
H3B H 0.682(2) 0.7244(16) 0.8461(15) 0.034(5) Uiso 1 1 d .
H3C H 0.698(2) 0.8122(18) 0.7948(16) 0.049(6) Uiso 1 1 d .
H4A H 0.340(3) 1.1408(17) 0.7603(16) 0.049(6) Uiso 1 1 d .
H4B H 0.201(3) 1.1853(18) 0.7332(16) 0.050(6) Uiso 1 1 d .
H4C H 0.329(2) 1.1341(17) 0.6598(17) 0.047(6) Uiso 1 1 d .
H5A H 0.102(2) 0.9551(19) 0.9011(16) 0.051(6) Uiso 1 1 d .
H5B H 0.031(3) 1.070(2) 0.8741(18) 0.065(7) Uiso 1 1 d .
H5C H 0.156(2) 1.0411(16) 0.9238(16) 0.043(6) Uiso 1 1 d .
H6A H 0.189(2) 0.9784(17) 0.6191(17) 0.044(6) Uiso 1 1 d .
H6B H 0.058(3) 1.0338(19) 0.6844(17) 0.055(7) Uiso 1 1 d .
H6C H 0.113(3) 0.925(2) 0.7007(17) 0.056(7) Uiso 1 1 d .
H7A H 0.725(3) 0.506(2) 0.6170(18) 0.054(7) Uiso 1 1 d .
H7B H 0.570(3) 0.5135(18) 0.6292(17) 0.052(6) Uiso 1 1 d .
H7C H 0.616(3) 0.5691(18) 0.6966(18) 0.053(7) Uiso 1 1 d .
H8A H 0.637(3) 0.676(2) 0.3898(19) 0.061(7) Uiso 1 1 d .
H8B H 0.583(3) 0.5860(18) 0.4300(17) 0.055(7) Uiso 1 1 d .
H8C H 0.740(3) 0.574(2) 0.4174(17) 0.059(7) Uiso 1 1 d .
H9A H 0.384(3) 0.7519(18) 0.6470(18) 0.051(7) Uiso 1 1 d .
H9B H 0.359(2) 0.6934(18) 0.5776(15) 0.045(6) Uiso 1 1 d .
H9C H 0.389(2) 0.7892(19) 0.5495(17) 0.049(6) Uiso 1 1 d .
H10A H 0.905(3) 0.8821(19) 0.5369(17) 0.050(6) Uiso 1 1 d .
H10B H 1.035(3) 0.8100(19) 0.5545(18) 0.058(7) Uiso 1 1 d .
H10C H 0.899(2) 0.8411(16) 0.6351(16) 0.041(6) Uiso 1 1 d .
H11A H 0.937(2) 0.6531(17) 0.3874(15) 0.046(6) Uiso 1 1 d .
H11B H 1.066(3) 0.6771(18) 0.4072(16) 0.048(6) Uiso 1 1 d .
H11C H 0.952(3) 0.764(2) 0.3770(19) 0.062(8) Uiso 1 1 d .
H12A H 0.924(2) 0.6055(17) 0.6697(17) 0.051(6) Uiso 1 1 d .
H12B H 1.064(3) 0.5993(19) 0.5907(17) 0.055(7) Uiso 1 1 d .
H12C H 0.957(3) 0.5487(19) 0.5822(17) 0.053(7) Uiso 1 1 d .
H13A H 0.716(2) 1.0926(17) 0.5548(17) 0.046(6) Uiso 1 1 d .
H13B H 0.856(3) 1.0562(17) 0.5932(16) 0.049(6) Uiso 1 1 d .
H14A H 0.599(3) 1.208(2) 0.6645(18) 0.063(7) Uiso 1 1 d .
H14B H 0.750(3) 1.2167(19) 0.6460(17) 0.056(7) Uiso 1 1 d .
H15A H 0.798(2) 1.1211(17) 0.7685(15) 0.046(6) Uiso 1 1 d .
H15B H 0.637(3) 1.1711(19) 0.8107(18) 0.058(7) Uiso 1 1 d .
H16A H 0.742(3) 0.975(2) 0.7828(18) 0.060(7) Uiso 1 1 d .
H16B H 0.582(3) 1.0297(19) 0.7980(17) 0.053(7) Uiso 1 1 d .
K1 K 1.0000 0.5000 1.0000 0.02389(9) Uani 1 2 d S
O5 O 1.15329(15) 0.53161(11) 1.11074(10) 0.0448(3) Uani 1 1 d .
C17 C 1.04674(19) 0.24198(13) 1.08998(13) 0.0330(3) Uani 1 1 d .
C18 C 0.96153(19) 0.30047(14) 1.17457(12) 0.0343(4) Uani 1 1 d .
C19 C 0.78371(18) 0.44934(14) 1.22368(11) 0.0318(3) Uani 1 1 d .
C20 C 0.68490(17) 0.53951(14) 1.18901(11) 0.0303(3) Uani 1 1 d .
C21 C 0.68043(17) 0.69129(13) 1.09921(13) 0.0338(4) Uani 1 1 d .
C22 C 0.77425(18) 0.75454(13) 1.04640(13) 0.0330(3) Uani 1 1 d .
C23 C 1.0831(2) 0.59980(15) 1.18362(13) 0.0371(4) Uani 1 1 d .
C24 C 1.1570(2) 0.68151(16) 1.16151(15) 0.0439(4) Uani 1 1 d .
C25 C 1.3092(2) 0.6208(2) 1.12936(16) 0.0485(5) Uani 1 1 d .
C26 C 1.2985(2) 0.53191(18) 1.08498(19) 0.0538(5) Uani 1 1 d .
H17A H 1.102(2) 0.1766(17) 1.1085(15) 0.040(5) Uiso 1 1 d .
H17B H 0.980(2) 0.2313(14) 1.0560(13) 0.031(5) Uiso 1 1 d .
H18A H 0.912(2) 0.2601(16) 1.2158(15) 0.040(5) Uiso 1 1 d .
H18B H 1.024(2) 0.3154(15) 1.2056(14) 0.036(5) Uiso 1 1 d .
H19A H 0.841(2) 0.4693(15) 1.2549(14) 0.036(5) Uiso 1 1 d .
H19B H 0.730(2) 0.4108(15) 1.2658(14) 0.036(5) Uiso 1 1 d .
H20A H 0.6323(19) 0.5182(14) 1.1552(13) 0.027(4) Uiso 1 1 d .
H20B H 0.622(2) 0.5744(15) 1.2390(14) 0.033(5) Uiso 1 1 d .
H21A H 0.609(3) 0.7282(18) 1.1522(17) 0.050(6) Uiso 1 1 d .
H21B H 0.625(2) 0.6765(14) 1.0577(13) 0.030(5) Uiso 1 1 d .
H22A H 0.718(2) 0.8188(17) 1.0287(15) 0.043(6) Uiso 1 1 d .
H22B H 0.831(2) 0.7705(16) 1.0830(15) 0.040(5) Uiso 1 1 d .
H23A H 1.093(3) 0.5644(18) 1.2446(17) 0.054(7) Uiso 1 1 d .
H23B H 0.989(3) 0.6217(18) 1.1837(17) 0.051(7) Uiso 1 1 d .
H24A H 1.140(3) 0.720(2) 1.2166(19) 0.065(8) Uiso 1 1 d .
H24B H 1.129(3) 0.723(2) 1.108(2) 0.076(9) Uiso 1 1 d .
H25A H 1.342(3) 0.601(2) 1.183(2) 0.068(8) Uiso 1 1 d .
H25B H 1.368(3) 0.659(2) 1.086(2) 0.086(9) Uiso 1 1 d .
H26A H 1.319(3) 0.535(2) 1.021(2) 0.067(8) Uiso 1 1 d .
H26B H 1.351(4) 0.471(3) 1.106(2) 0.103(12) Uiso 1 1 d .

loop_
_atom_site_aniso_label
_atom_site_aniso_U_11
_atom_site_aniso_U_22
_atom_site_aniso_U_33
_atom_site_aniso_U_23
_atom_site_aniso_U_13
_atom_site_aniso_U_12
Dy1 0.01841(4) 0.01572(4) 0.01470(4) -0.00008(2) -0.00346(2) -0.00488(2)
Si1 0.02241(18) 0.02515(19) 0.01657(17) 0.00204(14) -0.00559(14) -0.00864(15)
Si2 0.02037(18) 0.02310(19) 0.01990(18) -0.00105(14) -0.00178(14) -0.00384(15)
Si3 0.0273(2) 0.01829(18) 0.02286(19) -0.00132(14) -0.00712(15) -0.00588(15)
Si4 0.02210(19) 0.02096(18) 0.02325(19) -0.00204(15) -0.00481(15) -0.00220(15)
O1 0.0329(6) 0.0292(5) 0.0244(5) 0.0015(4) -0.0091(4) -0.0171(5)
O2 0.0273(5) 0.0260(5) 0.0330(6) -0.0022(4) -0.0084(4) -0.0082(4)
O3 0.0269(5) 0.0308(6) 0.0236(5) 0.0015(4) -0.0058(4) -0.0093(4)
O4 0.0195(5) 0.0320(6) 0.0302(6) -0.0042(4) -0.0028(4) -0.0067(4)
N1 0.0205(5) 0.0214(6) 0.0178(5) 0.0000(4) -0.0038(4) -0.0054(5)
N2 0.0236(6) 0.0196(6) 0.0207(6) -0.0011(4) -0.0054(5) -0.0044(5)
N3 0.0217(6) 0.0222(6) 0.0217(6) 0.0010(4) -0.0056(4) -0.0104(5)
C1 0.0415(10) 0.0475(11) 0.0208(8) -0.0042(7) -0.0094(7) -0.0073(8)
C2 0.0410(10) 0.0410(10) 0.0396(10) 0.0148(8) -0.0138(8) -0.0227(8)
C3 0.0259(7) 0.0312(8) 0.0234(7) 0.0025(6) -0.0088(6) -0.0059(6)
C4 0.0381(9) 0.0233(8) 0.0294(8) -0.0006(6) -0.0052(7) -0.0050(7)
C5 0.0313(9) 0.0386(9) 0.0272(8) -0.0010(7) 0.0039(7) -0.0033(7)
C6 0.0228(8) 0.0382(9) 0.0364(9) -0.0021(7) -0.0097(7) -0.0059(7)
C7 0.0456(11) 0.0245(8) 0.0465(11) 0.0086(7) -0.0174(9) -0.0133(8)
C8 0.0440(10) 0.0407(10) 0.0324(9) -0.0127(8) -0.0073(8) -0.0155(8)
C9 0.0288(8) 0.0271(8) 0.0352(9) 0.0010(7) -0.0086(7) -0.0094(6)
C10 0.0305(9) 0.0358(9) 0.0480(11) -0.0094(8) -0.0037(8) -0.0130(7)
C11 0.0292(9) 0.0400(10) 0.0278(8) -0.0021(7) -0.0003(6) -0.0034(7)
C12 0.0322(9) 0.0307(8) 0.0352(9) 0.0005(7) -0.0136(7) -0.0001(7)
C13 0.0505(11) 0.0431(10) 0.0313(9) 0.0083(7) -0.0136(8) -0.0327(9)
C14 0.0493(11) 0.0298(9) 0.0601(13) 0.0067(8) -0.0189(10) -0.0208(9)
C15 0.0334(9) 0.0344(9) 0.0400(9) -0.0129(7) -0.0050(7) -0.0113(7)
C16 0.0589(12) 0.0412(10) 0.0306(9) 0.0031(7) -0.0203(9) -0.0282(9)
K1 0.0236(2) 0.0235(2) 0.0232(2) -0.00371(16) -0.00162(16) -0.00702(17)
O5 0.0473(8) 0.0514(8) 0.0424(7) -0.0175(6) -0.0088(6) -0.0200(6)
C17 0.0330(8) 0.0264(8) 0.0412(9) 0.0040(7) -0.0116(7) -0.0101(7)
C18 0.0353(9) 0.0360(9) 0.0322(9) 0.0083(7) -0.0120(7) -0.0110(7)
C19 0.0317(8) 0.0435(9) 0.0216(7) -0.0013(7) -0.0031(6) -0.0157(7)
C20 0.0237(7) 0.0418(9) 0.0252(7) -0.0067(7) 0.0011(6) -0.0128(7)
C21 0.0209(7) 0.0310(8) 0.0454(10) -0.0087(7) -0.0038(7) -0.0020(6)
C22 0.0270(8) 0.0246(8) 0.0455(10) -0.0082(7) -0.0077(7) -0.0030(6)
C23 0.0352(9) 0.0446(10) 0.0357(9) -0.0086(8) -0.0053(7) -0.0174(8)
C24 0.0518(12) 0.0431(11) 0.0421(11) -0.0057(9) -0.0074(9) -0.0233(9)
C25 0.0401(10) 0.0725(15) 0.0419(11) 0.0072(10) -0.0138(9) -0.0294(11)
C26 0.0445(12) 0.0452(12) 0.0588(14) -0.0043(10) 0.0036(10) -0.0067(10)

loop_
_atom_type_symbol
_atom_type_description
_atom_type_scat_dispersion_real
_atom_type_scat_dispersion_imag
_atom_type_scat_source
C C 0.0033 0.0016 'International Tables Vol C Tables 4.2.6.8 and 6.1.1.4'
H H 0.0000 0.0000 'International Tables Vol C Tables 4.2.6.8 and 6.1.1.4'
N N 0.0061 0.0033 'International Tables Vol C Tables 4.2.6.8 and 6.1.1.4'
O O 0.0106 0.0060 'International Tables Vol C Tables 4.2.6.8 and 6.1.1.4'
Si Si 0.0817 0.0704 'International Tables Vol C Tables 4.2.6.8 and 6.1.1.4'
K K 0.2009 0.2494 'International Tables Vol C Tables 4.2.6.8 and 6.1.1.4'
Dy Dy -0.1892 4.4098 'International Tables Vol C Tables 4.2.6.8 and 6.1.1.4'

loop_
_geom_angle_atom_site_label_1
_geom_angle_atom_site_label_2
_geom_angle_atom_site_label_3
_geom_angle
_geom_angle_site_symmetry_1
_geom_angle_site_symmetry_3
N3 Dy1 N3 36.96(6) . 2_676
N3 Dy1 N2 108.35(4) . .
N3 Dy1 N2 113.43(4) 2_676 .
N3 Dy1 N1 106.79(4) . .
N3 Dy1 N1 127.09(4) 2_676 .
N2 Dy1 N1 115.38(4) . .
N3 Dy1 O1 117.01(4) . .
N3 Dy1 O1 84.97(4) 2_676 .
N2 Dy1 O1 118.75(4) . .
N1 Dy1 O1 88.93(4) . .
N1 Si1 C2 114.36(8) . .
N1 Si1 C3 110.30(7) . .
C2 Si1 C3 104.89(9) . .
N1 Si1 C1 115.35(8) . .
C2 Si1 C1 105.17(10) . .
C3 Si1 C1 105.91(8) . .
N1 Si2 C6 113.09(7) . .
N1 Si2 C4 108.95(7) . .
C6 Si2 C4 107.52(9) . .
N1 Si2 C5 115.18(7) . .
C6 Si2 C5 104.71(9) . .
C4 Si2 C5 106.94(8) . .
N2 Si3 C9 109.53(7) . .
N2 Si3 C8 114.21(8) . .
C9 Si3 C8 106.71(9) . .
N2 Si3 C7 114.15(8) . .
C9 Si3 C7 105.70(9) . .
C8 Si3 C7 105.94(9) . .
N2 Si4 C12 114.01(8) . .
N2 Si4 C10 110.62(7) . .
C12 Si4 C10 106.49(9) . .
N2 Si4 C11 114.51(8) . .
C12 Si4 C11 105.73(9) . .
C10 Si4 C11 104.74(9) . .
C16 O1 C13 107.54(12) . .
C16 O1 Dy1 129.49(10) . .
C13 O1 Dy1 122.26(9) . .
C17 O2 C22 112.34(13) . 2_767
C17 O2 K1 114.57(9) . .
C22 O2 K1 115.20(9) 2_767 .
C18 O3 C19 111.85(13) . .
C18 O3 K1 115.31(9) . .
C19 O3 K1 114.60(9) . .
C21 O4 C20 112.62(12) . .
C21 O4 K1 114.98(9) . .
C20 O4 K1 114.47(9) . .
Si1 N1 Si2 127.21(7) . .
Si1 N1 Dy1 117.58(6) . .
Si2 N1 Dy1 115.18(6) . .
Si3 N2 Si4 125.39(7) . .
Si3 N2 Dy1 115.70(6) . .
Si4 N2 Dy1 118.89(6) . .
N3 N3 Dy1 71.96(9) 2_676 .
N3 N3 Dy1 71.08(9) 2_676 2_676
Dy1 N3 Dy1 143.04(6) . 2_676
O1 C13 C14 103.27(15) . .
C13 C14 C15 102.10(15) . .
C16 C15 C14 103.69(14) . .
O1 C16 C15 107.23(14) . .
O5 K1 O5 180.00(4) . 2_767
O5 K1 O3 91.38(4) . 2_767
O5 K1 O3 88.62(4) 2_767 2_767
O5 K1 O3 88.62(4) . .
O5 K1 O3 91.38(4) 2_767 .
O3 K1 O3 179.999(1) 2_767 .
O5 K1 O4 84.93(4) . .
O5 K1 O4 95.07(4) 2_767 .
O3 K1 O4 119.34(3) 2_767 .
O3 K1 O4 60.66(3) . .
O5 K1 O4 95.07(4) . 2_767
O5 K1 O4 84.93(4) 2_767 2_767
O3 K1 O4 60.66(3) 2_767 2_767
O3 K1 O4 119.34(3) . 2_767
O4 K1 O4 180.00(4) . 2_767
O5 K1 O2 82.88(4) . .
O5 K1 O2 97.12(4) 2_767 .
O3 K1 O2 119.51(3) 2_767 .
O3 K1 O2 60.49(3) . .
O4 K1 O2 119.96(3) . .
O4 K1 O2 60.04(3) 2_767 .
O5 K1 O2 97.12(4) . 2_767
O5 K1 O2 82.88(4) 2_767 2_767
O3 K1 O2 60.49(3) 2_767 2_767
O3 K1 O2 119.51(3) . 2_767
O4 K1 O2 60.04(3) . 2_767
O4 K1 O2 119.96(3) 2_767 2_767
O2 K1 O2 180.0 . 2_767
C23 O5 C26 107.26(15) . .
C23 O5 K1 118.24(11) . .
C26 O5 K1 127.31(14) . .
O2 C17 C18 108.61(14) . .
O3 C18 C17 108.78(14) . .
O3 C19 C20 108.51(13) . .
O4 C20 C19 108.57(13) . .
O4 C21 C22 108.46(13) . .
O2 C22 C21 108.06(13) 2_767 .
O5 C23 C24 104.54(16) . .
C23 C24 C25 101.13(18) . .
C24 C25 C26 103.47(17) . .
O5 C26 C25 107.36(17) . .

loop_
_geom_bond_atom_site_label_1
_geom_bond_atom_site_label_2
_geom_bond_distance
_geom_bond_site_symmetry_2
Dy1 N3 2.2021(12) .
Dy1 N3 2.2134(12) 2_676
Dy1 N2 2.3138(12) .
Dy1 N1 2.3426(12) .
Dy1 O1 2.4549(10) .
Dy1 Dy1 4.1878(2) 2_676
Si1 N1 1.6935(12) .
Si1 C2 1.8739(18) .
Si1 C3 1.8762(17) .
Si1 C1 1.8869(18) .
Si2 N1 1.7054(12) .
Si2 C6 1.8755(18) .
Si2 C4 1.8776(18) .
Si2 C5 1.8853(17) .
Si3 N2 1.7007(13) .
Si3 C9 1.8748(18) .
Si3 C8 1.8791(18) .
Si3 C7 1.8856(18) .
Si4 N2 1.7012(13) .
Si4 C12 1.8736(17) .
Si4 C10 1.8743(19) .
Si4 C11 1.8752(18) .
O1 C16 1.442(2) .
O1 C13 1.4494(19) .
O2 C17 1.417(2) .
O2 C22 1.420(2) 2_767
O2 K1 2.7990(11) .
O3 C18 1.421(2) .
O3 C19 1.423(2) .
O3 K1 2.7769(11) .
O4 C21 1.415(2) .
O4 C20 1.4256(19) .
O4 K1 2.7932(11) .
N3 N3 1.399(2) 2_676
N3 Dy1 2.2134(12) 2_676
C13 C14 1.510(3) .
C14 C15 1.517(3) .
C15 C16 1.514(2) .
K1 O5 2.7061(13) .
K1 O3 2.7769(11) .
K1 O4 2.7932(11) .
K1 O2 2.7991(11) .
O5 C23 1.423(2) .
O5 C26 1.430(3) .
C17 C18 1.502(3) .
C19 C20 1.496(2) .
C21 C22 1.501(2) .
C22 O2 1.420(2) 2_767
C23 C24 1.503(3) .
C24 C25 1.510(3) .
C25 C26 1.512(3) .
